data_1100641
loop_
_publ_author_name
'Elschenbroich, Christoph'
'M\"ockel, Reinhart'
'Vasil'kov, Alexander'
'Metz, Bernhard'
'Harms, Klaus'

_publ_section_title
;
 Chromium Sandwich Complexes of Polycyclic Aromatic Hydrocarbons:
 Triphenylene and Fluoranthene as \h^6^ Ligands
;
_journal_coden_ASTM EJICFO
_journal_issue 10
_journal_name_full 'European Journal of Inorganic Chemistry'
_journal_page_first 1391
_journal_page_last 1401
_journal_paper_doi 10.1002/(sici)1099-0682(199810)1998:10<1391::aid-ejic1391>3.0.co;2-6
_journal_volume 1998
_journal_year 1998
_chemical_formula_sum 'C60 H44 B Cr'
_space_group_IT_number 14
_symmetry_cell_setting monoclinic
_symmetry_space_group_name_Hall '-P 2yn'
_symmetry_space_group_name_H-M 'P 1 21/n 1'
_cell_angle_alpha 90
_cell_angle_beta 107.13(1)
_cell_angle_gamma 90
_cell_formula_units_Z 4
_cell_length_a 15.374(2)
_cell_length_b 16.636(2)
_cell_length_c 16.721(4)
_cod_original_sg_symbol_H-M 'P 21/n'
_cod_original_formula_sum 'C60 H44 B1 Cr1'
_cod_database_code 1100641

loop_
_symmetry_equiv_pos_site_id
_symmetry_equiv_pos_as_xyz
1 x,y,z
2 1/2+x,1/2-y,1/2+z
3 -x,-y,-z
4 -1/2-x,-1/2+y,-1/2-z

loop_
_atom_site_label
_atom_site_type_symbol
_atom_site_fract_x
_atom_site_fract_y
_atom_site_fract_z
Cr1 Cr 0.89773(5) 0.03165(4) 0.17061(6)
C1 C 1.0111(3) -0.0358(3) 0.1562(3)
H1 H 1.03310 -0.08640 0.18010
C2 C 1.0435(3) 0.0345(3) 0.2012(3)
H2 H 1.08910 0.03160 0.25380
C3 C 1.0085(3) 0.1087(3) 0.1685(3)
H3 H 1.03060 0.15660 0.19860
C4 C 0.9404(3) 0.1131(3) 0.0909(3)
H4 H 0.91580 0.16390 0.06990
C5 C 0.9080(3) 0.0424(2) 0.0437(3)
C6 C 0.8358(3) 0.0463(2) -0.0373(3)
C7 C 0.7954(3) 0.1192(3) -0.0697(3)
H5 H 0.81450 0.16740 -0.03900
C8 C 0.7286(3) 0.1223(3) -0.1452(3)
H6 H 0.70040 0.17210 -0.16530
C9 C 0.7024(3) 0.0532(3) -0.1918(3)
H7 H 0.65720 0.05580 -0.24460
C10 C 0.7415(3) -0.0187(3) -0.1620(3)
H8 H 0.72350 -0.06580 -0.19480
C11 C 0.8081(3) -0.0245(2) -0.0833(3)
C12 C 0.8488(3) -0.1025(2) -0.0515(3)
C13 C 0.8239(3) -0.1740(3) -0.0969(3)
H9 H 0.77750 -0.17240 -0.14900
C14 C 0.8644(3) -0.2460(3) -0.0684(4)
H10 H 0.84630 -0.29330 -0.10090
C15 C 0.9317(3) -0.2498(3) 0.0079(4)
H11 H 0.96040 -0.29950 0.02750
C16 C 0.9566(3) -0.1817(3) 0.0545(3)
H12 H 1.00230 -0.18490 0.10700
C17 C 0.9165(3) -0.1072(2) 0.0270(3)
C18 C 0.9460(3) -0.0336(3) 0.0753(3)
C19 C 0.8736(3) -0.0256(3) 0.2760(3)
H13 H 0.91150 -0.06120 0.31570
C20 C 0.8818(4) 0.0561(3) 0.2911(4)
H14 H 0.92340 0.07560 0.34130
C21 C 0.8294(3) 0.1100(3) 0.2332(4)
H15 H 0.83580 0.16620 0.24330
C22 C 0.7669(3) 0.0807(3) 0.1598(4)
H16 H 0.73220 0.11770 0.11970
C23 C 0.7545(3) -0.0035(3) 0.1443(4)
C24 C 0.6909(3) -0.0343(3) 0.0664(3)
C25 C 0.6312(3) 0.0181(3) 0.0103(4)
H17 H 0.63090 0.07360 0.02340
C26 C 0.5732(3) -0.0103(4) -0.0634(4)
H18 H 0.53320 0.02530 -0.10140
C27 C 0.5739(4) -0.0911(4) -0.0815(4)
H19 H 0.53430 -0.11070 -0.13270
C28 C 0.6301(3) -0.1433(4) -0.0277(4)
H20 H 0.62900 -0.19870 -0.04190
C29 C 0.6896(3) -0.1164(3) 0.0484(3)
C30 C 0.7474(3) -0.1731(3) 0.1085(3)
C31 C 0.7468(3) -0.2559(3) 0.0926(4)
H21 H 0.70950 -0.27620 0.04070
C32 C 0.7994(4) -0.3086(3) 0.1509(5)
H22 H 0.80000 -0.36420 0.13820
C33 C 0.8507(4) -0.2805(3) 0.2271(4)
H23 H 0.88460 -0.31720 0.26820
C34 C 0.8536(3) -0.2000(3) 0.2447(4)
H24 H 0.89000 -0.18130 0.29760
C35 C 0.8036(3) -0.1449(3) 0.1857(3)
C36 C 0.8104(3) -0.0582(3) 0.2030(3)
B1 B 0.2420(4) 0.5877(3) 0.0264(4)
C37 C 0.1780(3) 0.6014(3) 0.0865(3)
C38 C 0.1841(4) 0.6655(3) 0.1410(4)
H25 H 0.23130 0.70390 0.14650
C39 C 0.1233(4) 0.6756(3) 0.1882(4)
H26 H 0.13010 0.72000 0.22530
C40 C 0.0535(4) 0.6214(4) 0.1811(4)
H27 H 0.01210 0.62810 0.21310
C41 C 0.0445(4) 0.5573(4) 0.1270(4)
H28 H -0.00330 0.51960 0.12120
C42 C 0.1044(3) 0.5486(3) 0.0821(4)
H29 H 0.09650 0.50400 0.04510
C43 C 0.1739(3) 0.5905(3) -0.0716(3)
C44 C 0.1027(3) 0.6466(3) -0.0917(3)
H30 H 0.09410 0.68010 -0.04860
C45 C 0.0445(3) 0.6550(3) -0.1720(4)
H31 H -0.00210 0.69450 -0.18340
C46 C 0.0538(3) 0.6063(3) -0.2355(3)
H32 H 0.01370 0.61180 -0.29050
C47 C 0.1219(3) 0.5495(3) -0.2184(3)
H33 H 0.12900 0.51550 -0.26160
C48 C 0.1808(3) 0.5422(3) -0.1366(3)
H34 H 0.22710 0.50250 -0.12560
C49 C 0.3009(3) 0.5036(3) 0.0490(3)
C50 C 0.3692(3) 0.4838(3) 0.0127(4)
H35 H 0.37900 0.51900 -0.02860
C51 C 0.4238(3) 0.4156(3) 0.0335(4)
H36 H 0.46820 0.40420 0.00590
C52 C 0.4121(4) 0.3649(3) 0.0949(4)
H37 H 0.44930 0.31850 0.11040
C53 C 0.3464(4) 0.3815(3) 0.1338(4)
H38 H 0.33820 0.34660 0.17590
C54 C 0.2920(3) 0.4499(3) 0.1108(3)
H39 H 0.24720 0.46050 0.13820
C55 C 0.3196(3) 0.6585(3) 0.0339(3)
C56 C 0.3313(3) 0.7041(3) -0.0311(3)
H40 H 0.28790 0.69870 -0.08460
C57 C 0.4033(3) 0.7577(3) -0.0227(4)
H41 H 0.40950 0.78610 -0.07000
C58 C 0.4658(3) 0.7691(3) 0.0555(4)
H42 H 0.51420 0.80650 0.06260
C59 C 0.4567(3) 0.7259(3) 0.1218(4)
H43 H 0.49950 0.73300 0.17540
C60 C 0.3856(3) 0.6715(3) 0.1122(3)
H44 H 0.38110 0.64220 0.15960

loop_
_atom_type_symbol
_atom_type_radius_bond
C 0.68
H 0.23
B 0.83
Cr 1.35
